data_7720444
loop_
_publ_author_name
'de Vere-Tucker, Matthew'
'Slawin, Alexandra M. Z.'
'Cordes, David B.'
'Stasch, Andreas'

_publ_section_title
;
 Synthesis of heteroleptic calcium amide complexes <i>via</i> manipulation
 of the Schlenk equilibrium.
;
_journal_issue 4
_journal_name_full 'Dalton transactions (Cambridge, England : 2003)'
_journal_page_first 1708
_journal_page_last 1715
_journal_paper_doi 10.1039/d5dt02949j
_journal_volume 55
_journal_year 2026
_chemical_absolute_configuration ad
_chemical_formula_moiety 'C66 H100 Ca2 N4'
_chemical_formula_sum 'C66 H100 Ca2 N4'
_chemical_formula_weight 1029.70
_space_group_crystal_system tetragonal
_space_group_IT_number 110
_space_group_name_Hall 'I 4bw -2c'
_space_group_name_H-M_alt 'I 41 c d'
_atom_sites_solution_hydrogens geom
_atom_sites_solution_primary direct
_atom_sites_solution_secondary difmap
_audit_creation_date 2025-06-04
_audit_creation_method 'by CrystalStructure 4.3'
_audit_update_record
;
2025-12-08 deposited with the CCDC.	2025-12-23 downloaded from the CCDC.
;
_cell_angle_alpha 90.0000
_cell_angle_beta 90.0000
_cell_angle_gamma 90.0000
_cell_formula_units_Z 8
_cell_length_a 17.2323(18)
_cell_length_b 17.2323(18)
_cell_length_c 43.437(5)
_cell_measurement_reflns_used 14023
_cell_measurement_temperature 93
_cell_measurement_theta_max 27.40
_cell_measurement_theta_min 1.90
_cell_volume 12899(2)
_computing_cell_refinement 'CrystalClear-SM Expert 2.1 b45'
_computing_data_collection 'CrystalClear-SM Expert 2.1 b45 (Rigaku, 2015)'
_computing_data_reduction 'CrystalClear-SM Expert 2.1 b45'
_computing_molecular_graphics 'CrystalStructure 4.3'
_computing_publication_material 'CrystalStructure 4.3 (Rigaku, 2018)'
_computing_structure_refinement 'SHELXL Version 2019/3 (Sheldrick, 2015B)'
_computing_structure_solution 'SHELXT Version 2018/2 (Sheldrick, 2015A)'
_diffrn_ambient_temperature 93
_diffrn_detector_area_resol_mean 5.814
_diffrn_measured_fraction_theta_full 0.999
_diffrn_measured_fraction_theta_max 0.999
_diffrn_measurement_device_type 'Rigaku XtaLAB P200'
_diffrn_measurement_method \w
_diffrn_radiation_type 'Mo K\a'
_diffrn_radiation_wavelength 0.71073
_diffrn_reflns_av_R_equivalents 0.0372
_diffrn_reflns_av_unetI/netI 0.0156
_diffrn_reflns_Laue_measured_fraction_full 0.999
_diffrn_reflns_Laue_measured_fraction_max 0.999
_diffrn_reflns_limit_h_max 20
_diffrn_reflns_limit_h_min -20
_diffrn_reflns_limit_k_max 20
_diffrn_reflns_limit_k_min -20
_diffrn_reflns_limit_l_max 51
_diffrn_reflns_limit_l_min -52
_diffrn_reflns_number 88767
_diffrn_reflns_point_group_measured_fraction_full 0.995
_diffrn_reflns_point_group_measured_fraction_max 0.995
_diffrn_reflns_theta_full 25.242
_diffrn_reflns_theta_max 25.316
_diffrn_reflns_theta_min 1.875
_diffrn_standards_number 0
_exptl_absorpt_coefficient_mu 0.215
_exptl_absorpt_correction_T_max 0.979
_exptl_absorpt_correction_T_min 0.820
_exptl_absorpt_correction_type multi-scan
_exptl_absorpt_process_details 'REQAB (Rigaku, 1998)'
_exptl_crystal_colour colorless
_exptl_crystal_density_diffrn 1.060
_exptl_crystal_density_method 'not measured'
_exptl_crystal_description prism
_exptl_crystal_F_000 4512.00
_exptl_crystal_size_max 0.100
_exptl_crystal_size_mid 0.100
_exptl_crystal_size_min 0.100
_refine_diff_density_max 0.21
_refine_diff_density_min -0.12
_refine_ls_abs_structure_details
;
 Refined as an inversion twin.
;
_refine_ls_abs_structure_Flack 0.06(3)
_refine_ls_extinction_method none
_refine_ls_goodness_of_fit_ref 1.044
_refine_ls_hydrogen_treatment mixed
_refine_ls_number_parameters 342
_refine_ls_number_reflns 5849
_refine_ls_number_restraints 2
_refine_ls_R_factor_all 0.0286
_refine_ls_R_factor_gt 0.0263
_refine_ls_shift/su_max 0.001
_refine_ls_structure_factor_coef Fsqd
_refine_ls_weighting_details 'w = 1/[\s^2^(Fo^2^)+(0.0364P)^2^+4.1273P] where P=(Fo^2^+2Fc^2^)/3'
_refine_ls_weighting_scheme calc
_refine_ls_wR_factor_gt 0.0659
_refine_ls_wR_factor_ref 0.0671
_reflns_Friedel_coverage 0.961
_reflns_Friedel_fraction_full 0.990
_reflns_Friedel_fraction_max 0.990
_reflns_number_gt 5556
_reflns_number_total 5849
_reflns_threshold_expression F^2^>2.0\s(F^2^)
_cod_data_source_file d5dt02949j2.cif
_cod_data_source_block 9
_cod_database_code 7720444

loop_
_space_group_symop_operation_xyz
'x, y, z'
'-x, y, z+1/2'
'y, -x+1/2, z+1/4'
'y, x+1/2, z+3/4'
'-x, -y, z'
'x, -y, z+1/2'
'-y, x+1/2, z+1/4'
'-y, -x+1/2, z+3/4'
'x+1/2, y+1/2, z+1/2'
'-x+1/2, y+1/2, z+1'
'y+1/2, -x+1, z+3/4'
'y+1/2, x+1, z+5/4'
'-x+1/2, -y+1/2, z+1/2'
'x+1/2, -y+1/2, z+1'
'-y+1/2, x+1, z+3/4'
'-y+1/2, -x+1, z+5/4'

loop_
_atom_site_label
_atom_site_type_symbol
_atom_site_fract_x
_atom_site_fract_y
_atom_site_fract_z
_atom_site_U_iso_or_equiv
_atom_site_adp_type
_atom_site_occupancy
_atom_site_site_symmetry_order
_atom_site_calc_flag
_atom_site_refinement_flags_posn
_atom_site_refinement_flags_adp
_atom_site_refinement_flags_occupancy
_atom_site_disorder_assembly
_atom_site_disorder_group
Ca1 Ca 0.52214(3) 0.09782(2) 0.49855(2) 0.03157(12) Uani 1 1 d D . . . .
H1 H 0.5745(16) -0.0124(9) 0.4986(10) 0.070(9) Uiso 1 1 d D . . . .
N1 N 0.56726(10) 0.19814(10) 0.46726(4) 0.0243(4) Uani 1 1 d . . . . .
N5 N 0.50872(10) 0.20271(10) 0.53204(3) 0.0233(3) Uani 1 1 d . . . . .
C2 C 0.56727(11) 0.27458(12) 0.47170(4) 0.0240(4) Uani 1 1 d . . . . .
C3 C 0.54448(12) 0.31003(11) 0.49926(5) 0.0258(4) Uani 1 1 d . . . . .
H3 H 0.548400 0.365020 0.499196 0.031 Uiso 1 1 calc R U . . .
C4 C 0.51682(12) 0.27845(11) 0.52701(4) 0.0233(4) Uani 1 1 d . . . . .
C6 C 0.59698(13) 0.16545(12) 0.43911(5) 0.0290(5) Uani 1 1 d . . . . .
C7 C 0.54596(15) 0.14790(13) 0.41476(5) 0.0352(5) Uani 1 1 d . . . . .
C8 C 0.57630(19) 0.11122(16) 0.38873(5) 0.0491(7) Uani 1 1 d . . . . .
H8 H 0.542708 0.098765 0.372108 0.059 Uiso 1 1 calc R U . . .
C9 C 0.6539(2) 0.09275(17) 0.38664(6) 0.0563(8) Uani 1 1 d . . . . .
H9 H 0.673398 0.068746 0.368546 0.068 Uiso 1 1 calc R U . . .
C10 C 0.70324(18) 0.10903(16) 0.41078(6) 0.0503(7) Uani 1 1 d . . . . .
H10 H 0.756467 0.095194 0.409256 0.060 Uiso 1 1 calc R U . . .
C11 C 0.67632(15) 0.14544(14) 0.43735(5) 0.0381(5) Uani 1 1 d . . . . .
C12 C 0.46087(16) 0.16751(14) 0.41617(6) 0.0398(6) Uani 1 1 d . . . . .
H12 H 0.452644 0.201699 0.434482 0.048 Uiso 1 1 calc R U . . .
C13 C 0.4341(2) 0.21256(18) 0.38762(6) 0.0597(8) Uani 1 1 d . . . . .
H13A H 0.437286 0.178865 0.369487 0.072 Uiso 1 1 calc R U . . .
H13B H 0.467664 0.257883 0.384635 0.072 Uiso 1 1 calc R U . . .
H13C H 0.380412 0.229716 0.390495 0.072 Uiso 1 1 calc R U . . .
C14 C 0.41060(19) 0.09540(18) 0.42044(9) 0.0609(8) Uani 1 1 d . . . . .
H14A H 0.424989 0.069322 0.439660 0.073 Uiso 1 1 calc R U . . .
H14B H 0.418688 0.059949 0.403091 0.073 Uiso 1 1 calc R U . . .
H14C H 0.355848 0.110610 0.421311 0.073 Uiso 1 1 calc R U . . .
C15 C 0.73154(15) 0.15879(16) 0.46423(7) 0.0457(6) Uani 1 1 d . . . . .
H15 H 0.704817 0.194044 0.479132 0.055 Uiso 1 1 calc R U . . .
C16 C 0.80700(19) 0.1982(2) 0.45457(10) 0.0758(11) Uani 1 1 d . . . . .
H16A H 0.836984 0.162942 0.441454 0.091 Uiso 1 1 calc R U . . .
H16B H 0.837380 0.211227 0.472925 0.091 Uiso 1 1 calc R U . . .
H16C H 0.795107 0.245727 0.443112 0.091 Uiso 1 1 calc R U . . .
C17 C 0.7482(2) 0.0829(2) 0.48094(8) 0.0643(8) Uani 1 1 d . . . . .
H17A H 0.775380 0.047293 0.467019 0.077 Uiso 1 1 calc R U . . .
H17B H 0.699207 0.059279 0.487551 0.077 Uiso 1 1 calc R U . . .
H17C H 0.780732 0.093153 0.498986 0.077 Uiso 1 1 calc R U . . .
C18 C 0.59016(13) 0.33019(12) 0.44544(5) 0.0287(5) Uani 1 1 d . . . . .
H18 H 0.603382 0.297822 0.427065 0.034 Uiso 1 1 calc R U . . .
C19 C 0.52228(15) 0.38180(15) 0.43668(6) 0.0390(6) Uani 1 1 d . . . . .
H19A H 0.535332 0.411274 0.418091 0.047 Uiso 1 1 calc R U . . .
H19B H 0.511215 0.417826 0.453574 0.047 Uiso 1 1 calc R U . . .
H19C H 0.476467 0.349621 0.432713 0.047 Uiso 1 1 calc R U . . .
C20 C 0.66118(16) 0.37881(17) 0.45327(6) 0.0469(6) Uani 1 1 d . . . . .
H20A H 0.649533 0.412167 0.470946 0.056 Uiso 1 1 calc R U . . .
H20B H 0.675071 0.411090 0.435526 0.056 Uiso 1 1 calc R U . . .
H20C H 0.704672 0.344502 0.458365 0.056 Uiso 1 1 calc R U . . .
C21 C 0.49539(14) 0.33710(12) 0.55216(5) 0.0296(5) Uani 1 1 d . . . . .
H21 H 0.467328 0.307948 0.568663 0.036 Uiso 1 1 calc R U . . .
C22 C 0.44082(15) 0.40081(13) 0.54073(5) 0.0370(5) Uani 1 1 d . . . . .
H22A H 0.396104 0.377149 0.530424 0.044 Uiso 1 1 calc R U . . .
H22B H 0.468498 0.434329 0.526188 0.044 Uiso 1 1 calc R U . . .
H22C H 0.422862 0.431790 0.558260 0.044 Uiso 1 1 calc R U . . .
C23 C 0.56759(15) 0.37224(15) 0.56677(5) 0.0394(5) Uani 1 1 d . . . . .
H23A H 0.600000 0.330754 0.575306 0.047 Uiso 1 1 calc R U . . .
H23B H 0.552238 0.407819 0.583283 0.047 Uiso 1 1 calc R U . . .
H23C H 0.597016 0.400761 0.551128 0.047 Uiso 1 1 calc R U . . .
C24 C 0.47635(12) 0.17466(11) 0.56049(4) 0.0252(4) Uani 1 1 d . . . . .
C25 C 0.39570(13) 0.16631(13) 0.56352(5) 0.0306(5) Uani 1 1 d . . . . .
C26 C 0.36562(15) 0.13376(14) 0.59038(5) 0.0364(5) Uani 1 1 d . . . . .
H26 H 0.311069 0.128395 0.592709 0.044 Uiso 1 1 calc R U . . .
C27 C 0.41435(16) 0.10935(15) 0.61357(5) 0.0409(6) Uani 1 1 d . . . . .
H27 H 0.393143 0.087620 0.631823 0.049 Uiso 1 1 calc R U . . .
C28 C 0.49311(15) 0.11615(14) 0.61051(5) 0.0367(5) Uani 1 1 d . . . . .
H28 H 0.525882 0.098433 0.626631 0.044 Uiso 1 1 calc R U . . .
C29 C 0.52636(14) 0.14877(13) 0.58404(5) 0.0295(5) Uani 1 1 d . . . . .
C30 C 0.33876(14) 0.19292(16) 0.53896(6) 0.0418(6) Uani 1 1 d . . . . .
H30 H 0.369152 0.214759 0.521362 0.050 Uiso 1 1 calc R U . . .
C31 C 0.28550(16) 0.25738(18) 0.55156(7) 0.0521(7) Uani 1 1 d . . . . .
H31A H 0.317211 0.298291 0.560900 0.063 Uiso 1 1 calc R U . . .
H31B H 0.250582 0.235521 0.567110 0.063 Uiso 1 1 calc R U . . .
H31C H 0.254829 0.279315 0.534665 0.063 Uiso 1 1 calc R U . . .
C32 C 0.28946(17) 0.1262(2) 0.52684(8) 0.0613(8) Uani 1 1 d . . . . .
H32A H 0.260383 0.102947 0.543887 0.074 Uiso 1 1 calc R U . . .
H32B H 0.323181 0.086982 0.517493 0.074 Uiso 1 1 calc R U . . .
H32C H 0.253090 0.145906 0.511351 0.074 Uiso 1 1 calc R U . . .
C33 C 0.61367(14) 0.15522(14) 0.58119(5) 0.0355(5) Uani 1 1 d . . . . .
H33 H 0.625252 0.195896 0.565423 0.043 Uiso 1 1 calc R U . . .
C34 C 0.65228(18) 0.1799(2) 0.61141(6) 0.0593(8) Uani 1 1 d . . . . .
H34A H 0.647163 0.138088 0.626582 0.071 Uiso 1 1 calc R U . . .
H34B H 0.626995 0.226833 0.619244 0.071 Uiso 1 1 calc R U . . .
H34C H 0.707388 0.190473 0.607750 0.071 Uiso 1 1 calc R U . . .
C35 C 0.64928(17) 0.07861(17) 0.56998(8) 0.0563(7) Uani 1 1 d . . . . .
H35A H 0.625383 0.063682 0.550378 0.068 Uiso 1 1 calc R U . . .
H35B H 0.639903 0.037954 0.585307 0.068 Uiso 1 1 calc R U . . .
H35C H 0.705285 0.085283 0.567085 0.068 Uiso 1 1 calc R U . . .

loop_
_atom_site_aniso_label
_atom_site_aniso_U_11
_atom_site_aniso_U_22
_atom_site_aniso_U_33
_atom_site_aniso_U_23
_atom_site_aniso_U_13
_atom_site_aniso_U_12
Ca1 0.0525(3) 0.02097(19) 0.02120(19) -0.00064(17) 0.0072(2) -0.00155(18)
N1 0.0315(9) 0.0259(9) 0.0155(8) -0.0010(7) 0.0024(7) -0.0007(7)
N5 0.0324(9) 0.0237(9) 0.0139(8) 0.0018(6) 0.0025(7) -0.0009(7)
C2 0.0261(10) 0.0299(11) 0.0160(9) 0.0029(8) -0.0009(8) -0.0021(8)
C3 0.0367(11) 0.0201(9) 0.0206(9) 0.0014(9) 0.0015(9) -0.0016(8)
C4 0.0280(10) 0.0248(10) 0.0170(9) -0.0007(8) -0.0009(8) 0.0008(8)
C6 0.0447(13) 0.0252(11) 0.0171(10) -0.0013(8) 0.0067(9) -0.0023(9)
C7 0.0575(15) 0.0288(11) 0.0194(11) -0.0004(9) -0.0011(10) -0.0028(11)
C8 0.085(2) 0.0417(14) 0.0208(12) -0.0061(10) -0.0022(12) -0.0033(14)
C9 0.090(2) 0.0531(17) 0.0255(12) -0.0132(11) 0.0219(14) 0.0002(16)
C10 0.0555(17) 0.0511(16) 0.0443(16) -0.0099(12) 0.0250(13) -0.0004(13)
C11 0.0462(14) 0.0362(12) 0.0319(12) -0.0066(10) 0.0125(10) -0.0033(11)
C12 0.0579(16) 0.0316(12) 0.0298(12) -0.0019(10) -0.0147(11) 0.0004(11)
C13 0.091(2) 0.0494(17) 0.0393(15) 0.0009(12) -0.0240(16) 0.0108(16)
C14 0.0570(19) 0.0469(17) 0.079(2) 0.0073(15) -0.0150(16) -0.0040(14)
C15 0.0334(13) 0.0522(16) 0.0514(16) -0.0162(12) 0.0082(11) 0.0026(11)
C16 0.0456(17) 0.091(3) 0.091(3) -0.025(2) 0.0194(17) -0.0147(17)
C17 0.0583(19) 0.063(2) 0.071(2) -0.0110(16) -0.0184(16) 0.0125(15)
C18 0.0399(12) 0.0283(11) 0.0179(10) 0.0021(8) 0.0052(8) -0.0042(9)
C19 0.0497(15) 0.0393(13) 0.0280(12) 0.0129(10) 0.0030(11) -0.0018(11)
C20 0.0481(15) 0.0615(16) 0.0311(13) 0.0148(12) 0.0007(11) -0.0204(13)
C21 0.0430(13) 0.0260(11) 0.0198(10) -0.0012(8) 0.0060(9) -0.0033(9)
C22 0.0461(14) 0.0319(12) 0.0331(12) -0.0073(10) 0.0067(10) 0.0038(10)
C23 0.0529(15) 0.0352(12) 0.0302(12) -0.0116(10) -0.0058(11) 0.0014(11)
C24 0.0387(12) 0.0203(9) 0.0165(10) -0.0008(8) 0.0034(8) -0.0027(8)
C25 0.0391(13) 0.0299(11) 0.0227(10) -0.0016(8) 0.0078(9) -0.0006(9)
C26 0.0403(13) 0.0386(13) 0.0302(11) 0.0005(10) 0.0089(10) -0.0059(10)
C27 0.0555(16) 0.0422(14) 0.0251(11) 0.0069(10) 0.0081(10) -0.0086(12)
C28 0.0491(15) 0.0394(13) 0.0217(11) 0.0090(9) -0.0046(10) -0.0053(11)
C29 0.0442(13) 0.0257(11) 0.0186(10) 0.0024(8) -0.0014(9) -0.0055(9)
C30 0.0316(12) 0.0607(16) 0.0332(12) 0.0043(11) 0.0056(10) 0.0050(11)
C31 0.0393(14) 0.0580(17) 0.0590(17) 0.0083(14) 0.0053(13) 0.0094(13)
C32 0.0414(15) 0.089(2) 0.0534(17) -0.0189(16) -0.0089(13) 0.0077(15)
C33 0.0436(13) 0.0381(12) 0.0248(11) 0.0087(9) -0.0068(9) -0.0049(10)
C34 0.0570(17) 0.090(2) 0.0311(14) 0.0113(14) -0.0126(12) -0.0245(17)
C35 0.0457(16) 0.0508(16) 0.072(2) 0.0100(15) -0.0032(14) 0.0053(13)

loop_
_atom_type_symbol
_atom_type_description
_atom_type_scat_dispersion_real
_atom_type_scat_dispersion_imag
_atom_type_scat_source
C C 0.0033 0.0016
;
International Tables for Crystallography
(Vol. C, Tables 4.2.6.8 and 6.1.1.4)
;
H H 0.0000 0.0000
;
International Tables for Crystallography
(Vol. C, Table 6.1.1.4)
;
Ca Ca 0.2262 0.3064
;
International Tables for Crystallography
(Vol. C, Tables 4.2.6.8 and 6.1.1.4)
;
N N 0.0061 0.0033
;
International Tables for Crystallography
(Vol. C, Tables 4.2.6.8 and 6.1.1.4)
;

loop_
_geom_angle_atom_site_label_1
_geom_angle_atom_site_label_2
_geom_angle_atom_site_label_3
_geom_angle
_geom_angle_site_symmetry_1
_geom_angle_site_symmetry_3
_geom_angle_publ_flag
H1 Ca1 N5 116.0(8) 5_655 . ?
H1 Ca1 N1 137.8(9) 5_655 . ?
N5 Ca1 N1 79.75(6) . . ?
H1 Ca1 C24 95.2(9) 5_655 . ?
N5 Ca1 C24 26.16(5) . . ?
N1 Ca1 C24 105.91(6) . . ?
H1 Ca1 C6 124.0(11) 5_655 . ?
N5 Ca1 C6 105.57(6) . . ?
N1 Ca1 C6 25.97(5) . . ?
C24 Ca1 C6 131.71(5) . . ?
H1 Ca1 Ca1 35.8(3) 5_655 5_655 ?
N5 Ca1 Ca1 137.23(4) . 5_655 ?
N1 Ca1 Ca1 142.79(4) . 5_655 ?
C24 Ca1 Ca1 111.11(4) . 5_655 ?
C6 Ca1 Ca1 117.17(4) . 5_655 ?
H1 Ca1 H1 73.9(11) 5_655 . ?
N5 Ca1 H1 137.9(11) . . ?
N1 Ca1 H1 121.8(10) . . ?
C24 Ca1 H1 119.6(11) . . ?
C6 Ca1 H1 99.3(11) . . ?
Ca1 Ca1 H1 38.2(8) 5_655 . ?
C2 N1 C6 120.67(17) . . ?
C2 N1 Ca1 130.45(13) . . ?
C6 N1 Ca1 108.87(12) . . ?
C4 N5 C24 120.73(16) . . ?
C4 N5 Ca1 130.35(13) . . ?
C24 N5 Ca1 108.29(12) . . ?
N1 C2 C3 123.76(18) . . ?
N1 C2 C18 120.52(17) . . ?
C3 C2 C18 115.68(18) . . ?
C2 C3 C4 131.24(18) . . ?
C2 C3 H3 114.4 . . ?
C4 C3 H3 114.4 . . ?
N5 C4 C3 123.79(18) . . ?
N5 C4 C21 120.27(17) . . ?
C3 C4 C21 115.93(17) . . ?
C7 C6 C11 120.8(2) . . ?
C7 C6 N1 120.0(2) . . ?
C11 C6 N1 119.1(2) . . ?
C7 C6 Ca1 106.49(15) . . ?
C11 C6 Ca1 110.78(15) . . ?
N1 C6 Ca1 45.17(9) . . ?
C8 C7 C6 118.1(2) . . ?
C8 C7 C12 119.9(2) . . ?
C6 C7 C12 122.0(2) . . ?
C9 C8 C7 121.4(3) . . ?
C9 C8 H8 119.3 . . ?
C7 C8 H8 119.3 . . ?
C8 C9 C10 120.1(2) . . ?
C8 C9 H9 119.9 . . ?
C10 C9 H9 119.9 . . ?
C9 C10 C11 121.1(3) . . ?
C9 C10 H10 119.5 . . ?
C11 C10 H10 119.5 . . ?
C10 C11 C6 118.5(2) . . ?
C10 C11 C15 119.7(2) . . ?
C6 C11 C15 121.8(2) . . ?
C7 C12 C14 112.0(2) . . ?
C7 C12 C13 111.9(2) . . ?
C14 C12 C13 109.9(2) . . ?
C7 C12 H12 107.6 . . ?
C14 C12 H12 107.6 . . ?
C13 C12 H12 107.6 . . ?
C12 C13 H13A 109.5 . . ?
C12 C13 H13B 109.5 . . ?
H13A C13 H13B 109.5 . . ?
C12 C13 H13C 109.5 . . ?
H13A C13 H13C 109.5 . . ?
H13B C13 H13C 109.5 . . ?
C12 C14 H14A 109.5 . . ?
C12 C14 H14B 109.5 . . ?
H14A C14 H14B 109.5 . . ?
C12 C14 H14C 109.5 . . ?
H14A C14 H14C 109.5 . . ?
H14B C14 H14C 109.5 . . ?
C11 C15 C17 110.7(2) . . ?
C11 C15 C16 112.9(3) . . ?
C17 C15 C16 110.6(3) . . ?
C11 C15 H15 107.5 . . ?
C17 C15 H15 107.5 . . ?
C16 C15 H15 107.5 . . ?
C15 C16 H16A 109.5 . . ?
C15 C16 H16B 109.5 . . ?
H16A C16 H16B 109.5 . . ?
C15 C16 H16C 109.5 . . ?
H16A C16 H16C 109.5 . . ?
H16B C16 H16C 109.5 . . ?
C15 C17 H17A 109.5 . . ?
C15 C17 H17B 109.5 . . ?
H17A C17 H17B 109.5 . . ?
C15 C17 H17C 109.5 . . ?
H17A C17 H17C 109.5 . . ?
H17B C17 H17C 109.5 . . ?
C19 C18 C20 110.7(2) . . ?
C19 C18 C2 110.65(18) . . ?
C20 C18 C2 112.51(17) . . ?
C19 C18 H18 107.6 . . ?
C20 C18 H18 107.6 . . ?
C2 C18 H18 107.6 . . ?
C18 C19 H19A 109.5 . . ?
C18 C19 H19B 109.5 . . ?
H19A C19 H19B 109.5 . . ?
C18 C19 H19C 109.5 . . ?
H19A C19 H19C 109.5 . . ?
H19B C19 H19C 109.5 . . ?
C18 C20 H20A 109.5 . . ?
C18 C20 H20B 109.5 . . ?
H20A C20 H20B 109.5 . . ?
C18 C20 H20C 109.5 . . ?
H20A C20 H20C 109.5 . . ?
H20B C20 H20C 109.5 . . ?
C23 C21 C22 110.64(18) . . ?
C23 C21 C4 111.25(19) . . ?
C22 C21 C4 112.97(17) . . ?
C23 C21 H21 107.2 . . ?
C22 C21 H21 107.2 . . ?
C4 C21 H21 107.2 . . ?
C21 C22 H22A 109.5 . . ?
C21 C22 H22B 109.5 . . ?
H22A C22 H22B 109.5 . . ?
C21 C22 H22C 109.5 . . ?
H22A C22 H22C 109.5 . . ?
H22B C22 H22C 109.5 . . ?
C21 C23 H23A 109.5 . . ?
C21 C23 H23B 109.5 . . ?
H23A C23 H23B 109.5 . . ?
C21 C23 H23C 109.5 . . ?
H23A C23 H23C 109.5 . . ?
H23B C23 H23C 109.5 . . ?
C25 C24 C29 120.33(19) . . ?
C25 C24 N5 119.90(18) . . ?
C29 C24 N5 119.49(18) . . ?
C25 C24 Ca1 106.83(13) . . ?
C29 C24 Ca1 109.81(14) . . ?
N5 C24 Ca1 45.55(9) . . ?
C26 C25 C24 119.2(2) . . ?
C26 C25 C30 118.0(2) . . ?
C24 C25 C30 122.85(19) . . ?
C27 C26 C25 120.5(2) . . ?
C27 C26 H26 119.7 . . ?
C25 C26 H26 119.7 . . ?
C28 C27 C26 120.5(2) . . ?
C28 C27 H27 119.8 . . ?
C26 C27 H27 119.8 . . ?
C27 C28 C29 121.3(2) . . ?
C27 C28 H28 119.4 . . ?
C29 C28 H28 119.4 . . ?
C28 C29 C24 118.2(2) . . ?
C28 C29 C33 120.2(2) . . ?
C24 C29 C33 121.66(19) . . ?
C25 C30 C32 112.0(2) . . ?
C25 C30 C31 110.6(2) . . ?
C32 C30 C31 109.5(2) . . ?
C25 C30 H30 108.2 . . ?
C32 C30 H30 108.2 . . ?
C31 C30 H30 108.2 . . ?
C30 C31 H31A 109.5 . . ?
C30 C31 H31B 109.5 . . ?
H31A C31 H31B 109.5 . . ?
C30 C31 H31C 109.5 . . ?
H31A C31 H31C 109.5 . . ?
H31B C31 H31C 109.5 . . ?
C30 C32 H32A 109.5 . . ?
C30 C32 H32B 109.5 . . ?
H32A C32 H32B 109.5 . . ?
C30 C32 H32C 109.5 . . ?
H32A C32 H32C 109.5 . . ?
H32B C32 H32C 109.5 . . ?
C29 C33 C34 112.4(2) . . ?
C29 C33 C35 111.1(2) . . ?
C34 C33 C35 109.7(2) . . ?
C29 C33 H33 107.8 . . ?
C34 C33 H33 107.8 . . ?
C35 C33 H33 107.8 . . ?
C33 C34 H34A 109.5 . . ?
C33 C34 H34B 109.5 . . ?
H34A C34 H34B 109.5 . . ?
C33 C34 H34C 109.5 . . ?
H34A C34 H34C 109.5 . . ?
H34B C34 H34C 109.5 . . ?
C33 C35 H35A 109.5 . . ?
C33 C35 H35B 109.5 . . ?
H35A C35 H35B 109.5 . . ?
C33 C35 H35C 109.5 . . ?
H35A C35 H35C 109.5 . . ?
H35B C35 H35C 109.5 . . ?

loop_
_geom_bond_atom_site_label_1
_geom_bond_atom_site_label_2
_geom_bond_distance
_geom_bond_site_symmetry_2
_geom_bond_publ_flag
Ca1 H1 2.22(3) 5_655 ?
Ca1 N5 2.3316(17) . ?
Ca1 N1 2.3324(17) . ?
Ca1 C24 3.101(2) . ?
Ca1 C6 3.112(2) . ?
Ca1 Ca1 3.4567(9) 5_655 ?
Ca1 H1 2.103(7) . ?
N1 C2 1.331(3) . ?
N1 C6 1.440(2) . ?
N5 C4 1.331(3) . ?
N5 C24 1.440(2) . ?
C2 C3 1.400(3) . ?
C2 C18 1.541(3) . ?
C3 C4 1.406(3) . ?
C3 H3 0.9500 . ?
C4 C21 1.534(3) . ?
C6 C7 1.408(3) . ?
C6 C11 1.412(3) . ?
C7 C8 1.397(3) . ?
C7 C12 1.506(4) . ?
C8 C9 1.377(5) . ?
C8 H8 0.9500 . ?
C9 C10 1.379(4) . ?
C9 H9 0.9500 . ?
C10 C11 1.393(3) . ?
C10 H10 0.9500 . ?
C11 C15 1.524(4) . ?
C12 C14 1.526(4) . ?
C12 C13 1.534(3) . ?
C12 H12 1.0000 . ?
C13 H13A 0.9800 . ?
C13 H13B 0.9800 . ?
C13 H13C 0.9800 . ?
C14 H14A 0.9800 . ?
C14 H14B 0.9800 . ?
C14 H14C 0.9800 . ?
C15 C17 1.524(4) . ?
C15 C16 1.526(4) . ?
C15 H15 1.0000 . ?
C16 H16A 0.9800 . ?
C16 H16B 0.9800 . ?
C16 H16C 0.9800 . ?
C17 H17A 0.9800 . ?
C17 H17B 0.9800 . ?
C17 H17C 0.9800 . ?
C18 C19 1.518(3) . ?
C18 C20 1.522(3) . ?
C18 H18 1.0000 . ?
C19 H19A 0.9800 . ?
C19 H19B 0.9800 . ?
C19 H19C 0.9800 . ?
C20 H20A 0.9800 . ?
C20 H20B 0.9800 . ?
C20 H20C 0.9800 . ?
C21 C23 1.522(3) . ?
C21 C22 1.528(3) . ?
C21 H21 1.0000 . ?
C22 H22A 0.9800 . ?
C22 H22B 0.9800 . ?
C22 H22C 0.9800 . ?
C23 H23A 0.9800 . ?
C23 H23B 0.9800 . ?
C23 H23C 0.9800 . ?
C24 C25 1.403(3) . ?
C24 C29 1.410(3) . ?
C25 C26 1.395(3) . ?
C25 C30 1.520(3) . ?
C26 C27 1.377(4) . ?
C26 H26 0.9500 . ?
C27 C28 1.369(4) . ?
C27 H27 0.9500 . ?
C28 C29 1.402(3) . ?
C28 H28 0.9500 . ?
C29 C33 1.514(3) . ?
C30 C32 1.523(4) . ?
C30 C31 1.541(4) . ?
C30 H30 1.0000 . ?
C31 H31A 0.9800 . ?
C31 H31B 0.9800 . ?
C31 H31C 0.9800 . ?
C32 H32A 0.9800 . ?
C32 H32B 0.9800 . ?
C32 H32C 0.9800 . ?
C33 C34 1.532(3) . ?
C33 C35 1.535(4) . ?
C33 H33 1.0000 . ?
C34 H34A 0.9800 . ?
C34 H34B 0.9800 . ?
C34 H34C 0.9800 . ?
C35 H35A 0.9800 . ?
C35 H35B 0.9800 . ?
C35 H35C 0.9800 . ?

loop_
_geom_torsion_atom_site_label_1
_geom_torsion_atom_site_label_2
_geom_torsion_atom_site_label_3
_geom_torsion_atom_site_label_4
_geom_torsion
_geom_torsion_site_symmetry_1
_geom_torsion_site_symmetry_2
_geom_torsion_site_symmetry_3
_geom_torsion_site_symmetry_4
_geom_torsion_publ_flag
C6 N1 C2 C3 -175.29(19) . . . . ?
Ca1 N1 C2 C3 6.2(3) . . . . ?
C6 N1 C2 C18 7.1(3) . . . . ?
Ca1 N1 C2 C18 -171.31(14) . . . . ?
N1 C2 C3 C4 -1.1(4) . . . . ?
C18 C2 C3 C4 176.6(2) . . . . ?
C24 N5 C4 C3 -176.87(18) . . . . ?
Ca1 N5 C4 C3 -7.1(3) . . . . ?
C24 N5 C4 C21 3.0(3) . . . . ?
Ca1 N5 C4 C21 172.74(14) . . . . ?
C2 C3 C4 N5 1.5(4) . . . . ?
C2 C3 C4 C21 -178.3(2) . . . . ?
C2 N1 C6 C7 -95.1(2) . . . . ?
Ca1 N1 C6 C7 83.6(2) . . . . ?
C2 N1 C6 C11 90.1(3) . . . . ?
Ca1 N1 C6 C11 -91.1(2) . . . . ?
C2 N1 C6 Ca1 -178.8(2) . . . . ?
C11 C6 C7 C8 -0.9(3) . . . . ?
N1 C6 C7 C8 -175.5(2) . . . . ?
Ca1 C6 C7 C8 -128.2(2) . . . . ?
C11 C6 C7 C12 179.1(2) . . . . ?
N1 C6 C7 C12 4.5(3) . . . . ?
Ca1 C6 C7 C12 51.8(2) . . . . ?
C6 C7 C8 C9 -0.2(4) . . . . ?
C12 C7 C8 C9 179.7(3) . . . . ?
C7 C8 C9 C10 1.2(4) . . . . ?
C8 C9 C10 C11 -1.1(4) . . . . ?
C9 C10 C11 C6 0.0(4) . . . . ?
C9 C10 C11 C15 176.9(3) . . . . ?
C7 C6 C11 C10 1.0(3) . . . . ?
N1 C6 C11 C10 175.7(2) . . . . ?
Ca1 C6 C11 C10 126.4(2) . . . . ?
C7 C6 C11 C15 -175.8(2) . . . . ?
N1 C6 C11 C15 -1.1(3) . . . . ?
Ca1 C6 C11 C15 -50.4(3) . . . . ?
C8 C7 C12 C14 72.3(3) . . . . ?
C6 C7 C12 C14 -107.7(3) . . . . ?
C8 C7 C12 C13 -51.6(3) . . . . ?
C6 C7 C12 C13 128.4(2) . . . . ?
C10 C11 C15 C17 -73.6(3) . . . . ?
C6 C11 C15 C17 103.1(3) . . . . ?
C10 C11 C15 C16 51.0(4) . . . . ?
C6 C11 C15 C16 -132.3(3) . . . . ?
N1 C2 C18 C19 116.9(2) . . . . ?
C3 C2 C18 C19 -60.9(2) . . . . ?
N1 C2 C18 C20 -118.8(2) . . . . ?
C3 C2 C18 C20 63.5(3) . . . . ?
N5 C4 C21 C23 106.2(2) . . . . ?
C3 C4 C21 C23 -73.9(2) . . . . ?
N5 C4 C21 C22 -128.7(2) . . . . ?
C3 C4 C21 C22 51.2(3) . . . . ?
C4 N5 C24 C25 87.3(2) . . . . ?
Ca1 N5 C24 C25 -84.5(2) . . . . ?
C4 N5 C24 C29 -98.7(2) . . . . ?
Ca1 N5 C24 C29 89.47(19) . . . . ?
C4 N5 C24 Ca1 171.8(2) . . . . ?
C29 C24 C25 C26 1.5(3) . . . . ?
N5 C24 C25 C26 175.36(19) . . . . ?
Ca1 C24 C25 C26 127.42(18) . . . . ?
C29 C24 C25 C30 -179.9(2) . . . . ?
N5 C24 C25 C30 -6.0(3) . . . . ?
Ca1 C24 C25 C30 -54.0(2) . . . . ?
C24 C25 C26 C27 -0.6(3) . . . . ?
C30 C25 C26 C27 -179.3(2) . . . . ?
C25 C26 C27 C28 -0.5(4) . . . . ?
C26 C27 C28 C29 0.8(4) . . . . ?
C27 C28 C29 C24 0.1(4) . . . . ?
C27 C28 C29 C33 -179.7(2) . . . . ?
C25 C24 C29 C28 -1.2(3) . . . . ?
N5 C24 C29 C28 -175.1(2) . . . . ?
Ca1 C24 C29 C28 -125.73(19) . . . . ?
C25 C24 C29 C33 178.6(2) . . . . ?
N5 C24 C29 C33 4.7(3) . . . . ?
Ca1 C24 C29 C33 54.0(2) . . . . ?
C26 C25 C30 C32 -61.0(3) . . . . ?
C24 C25 C30 C32 120.4(2) . . . . ?
C26 C25 C30 C31 61.5(3) . . . . ?
C24 C25 C30 C31 -117.1(2) . . . . ?
C28 C29 C33 C34 -40.7(3) . . . . ?
C24 C29 C33 C34 139.6(2) . . . . ?
C28 C29 C33 C35 82.7(3) . . . . ?
C24 C29 C33 C35 -97.0(3) . . . . ?
